data_4310783
loop_
_publ_author_name
'Sujit K. Ghosh'
'Parimal K. Bharadwaj'

_publ_section_title
;
 Self-Assembly of Lanthanide Helicate Coordination Polymers into 3D
 Metal-Organic Framework Structures
;
_journal_name_full 'Inorganic Chemistry'
_journal_page_first 2293
_journal_page_last 2298
_journal_paper_doi 10.1021/ic034982v
_journal_volume 43
_journal_year 2004
_chemical_formula_moiety 'C21 H15 Ce2 N3 O15'
_chemical_formula_sum 'C21 H15 Ce2 N3 O15'
_chemical_formula_weight 829.60
_chemical_name_systematic
;
 ?
;
_space_group_IT_number 14
_symmetry_cell_setting monoclinic
_symmetry_space_group_name_Hall '-P 2ybc'
_symmetry_space_group_name_H-M 'P 1 21/c 1'
_atom_sites_solution_hydrogens geom
_atom_sites_solution_primary direct
_atom_sites_solution_secondary difmap
_audit_creation_method SHELXL-97
_cell_angle_alpha 90.00
_cell_angle_beta 100.89(3)
_cell_angle_gamma 90.00
_cell_formula_units_Z 4
_cell_length_a 10.961(5)
_cell_length_b 17.523(5)
_cell_length_c 13.505(2)
_cell_measurement_reflns_used 25
_cell_measurement_temperature 293(2)
_cell_measurement_theta_max 25
_cell_measurement_theta_min 18
_cell_volume 2547.2(14)
_computing_cell_refinement CAD4
_computing_data_collection 'CAD4 Mach2'
_computing_data_reduction SHELXL-97
_computing_molecular_graphics 'Diamond 2.1'
_computing_structure_refinement 'SHELXL-97 (Sheldrick, 1997)'
_computing_structure_solution SIR-97
_diffrn_ambient_temperature 293(2)
_diffrn_measured_fraction_theta_full 0.999
_diffrn_measured_fraction_theta_max 0.999
_diffrn_measurement_device_type 'Enraf-Nonius CAD4 Mach2'
_diffrn_measurement_method 'theta-2theta scan'
_diffrn_radiation_monochromator graphite
_diffrn_radiation_source 'fine-focus sealed tube'
_diffrn_radiation_type MoK\a
_diffrn_radiation_wavelength 0.71069
_diffrn_reflns_av_R_equivalents 0.0540
_diffrn_reflns_av_sigmaI/netI 0.0727
_diffrn_reflns_limit_h_max 11
_diffrn_reflns_limit_h_min 0
_diffrn_reflns_limit_k_max 18
_diffrn_reflns_limit_k_min 0
_diffrn_reflns_limit_l_max 14
_diffrn_reflns_limit_l_min -14
_diffrn_reflns_number 3531
_diffrn_reflns_theta_full 22.48
_diffrn_reflns_theta_max 22.48
_diffrn_reflns_theta_min 1.89
_diffrn_standards_decay_% <0.5
_diffrn_standards_interval_time 1h
_diffrn_standards_number 3
_exptl_absorpt_coefficient_mu 3.611
_exptl_crystal_colour pale_yellow
_exptl_crystal_density_diffrn 2.163
_exptl_crystal_density_method 'not measured'
_exptl_crystal_description 'rectangular parallelopiped'
_exptl_crystal_F_000 1592
_exptl_crystal_size_max 0.18
_exptl_crystal_size_mid 0.16
_exptl_crystal_size_min 0.13
_refine_diff_density_max 1.057
_refine_diff_density_min -0.891
_refine_diff_density_rms 0.186
_refine_ls_extinction_method none
_refine_ls_goodness_of_fit_ref 1.083
_refine_ls_hydrogen_treatment mixed
_refine_ls_matrix_type full
_refine_ls_number_parameters 370
_refine_ls_number_reflns 3328
_refine_ls_number_restraints 0
_refine_ls_restrained_S_all 1.083
_refine_ls_R_factor_all 0.0872
_refine_ls_R_factor_gt 0.0400
_refine_ls_shift/su_max 0.004
_refine_ls_shift/su_mean 0.002
_refine_ls_structure_factor_coef Fsqd
_refine_ls_weighting_details 'calc w=1/[\s^2^(Fo^2^)+(0.0551P)^2^+11.3961P] where P=(Fo^2^+2Fc^2^)/3'
_refine_ls_weighting_scheme calc
_refine_ls_wR_factor_gt 0.1025
_refine_ls_wR_factor_ref 0.1176
_reflns_number_gt 2349
_reflns_number_total 3328
_reflns_threshold_expression >2sigma(I)
_cod_data_source_file ic034982vsi20040217_113938_4.cif
_cod_data_source_block Compound3
_cod_depositor_comments
;
The following automatic conversions were performed:
'_symmetry_cell_setting' value 'Monoclinic' changed to 'monoclinic'
according to '/home/saulius/struct/CIF-dictionaries/cif_core.dic'
dictionary named 'cif_core.dic' version 2.4.1 from 2010-06-29.

Automatic conversion script
Id: cif_fix_enum 1527 2010-12-29 10:47:43Z saulius 
;
_cod_original_cell_volume 2547.2(8)
_cod_database_code 4310783

loop_
_symmetry_equiv_pos_as_xyz
'x, y, z'
'-x, y+1/2, -z+1/2'
'-x, -y, -z'
'x, -y-1/2, z-1/2'

loop_
_atom_site_label
_atom_site_type_symbol
_atom_site_fract_x
_atom_site_fract_y
_atom_site_fract_z
_atom_site_U_iso_or_equiv
_atom_site_adp_type
_atom_site_occupancy
_atom_site_symmetry_multiplicity
_atom_site_calc_flag
_atom_site_refinement_flags
_atom_site_disorder_assembly
_atom_site_disorder_group
Ce2 Ce 0.65663(5) 0.73922(3) 0.09280(5) 0.0162(2) Uani 1 1 d . . .
Ce1 Ce 1.17257(5) 0.95801(3) 0.09243(5) 0.0174(2) Uani 1 1 d . . .
O1 O 1.2937(7) 0.9868(5) 0.2627(6) 0.030(2) Uani 1 1 d . . .
O2 O 1.3558(8) 0.9655(5) 0.4260(6) 0.040(2) Uani 1 1 d . . .
O3 O 1.0138(7) 0.8504(4) 0.0592(6) 0.0265(19) Uani 1 1 d . . .
O4 O 0.8669(7) 0.7839(5) 0.1087(7) 0.042(2) Uani 1 1 d . . .
O5 O 1.0494(7) 0.9892(4) -0.0837(6) 0.0239(18) Uani 1 1 d . . .
O6 O 0.9929(9) 0.9727(6) -0.2480(7) 0.052(3) Uani 1 1 d . . .
O7 O 0.3237(7) 0.8494(5) 0.1199(6) 0.031(2) Uani 1 1 d . . .
O8 O 0.4378(7) 0.7581(5) 0.0720(7) 0.036(2) Uani 1 1 d . . .
O9 O 1.3476(7) 1.0143(4) 0.0255(6) 0.0238(18) Uani 1 1 d . . .
O10 O 0.6717(8) 0.7381(5) 0.2788(6) 0.034(2) Uani 1 1 d . . .
O11 O 0.6289(7) 0.8609(4) -0.0128(6) 0.0289(19) Uani 1 1 d . . .
O12 O 0.6733(9) 0.7044(5) -0.0730(6) 0.046(3) Uani 1 1 d . . .
OW1 O 1.1653(7) 1.1064(4) 0.1062(6) 0.030(2) Uani 1 1 d . . .
OW2 O 0.7964(9) 0.6304(5) 0.1609(8) 0.054(3) Uani 1 1 d . . .
OW3 O 0.5418(7) 0.6100(4) 0.0698(6) 0.030(2) Uani 1 1 d . . .
N1 N 1.1248(8) 0.8784(5) 0.2443(7) 0.021(2) Uani 1 1 d . . .
N2 N 1.2118(8) 0.8788(5) -0.0660(7) 0.022(2) Uani 1 1 d . . .
N3 N 0.6422(8) 0.8703(5) 0.1825(7) 0.023(2) Uani 1 1 d . . .
C1 C 1.2881(10) 0.9528(6) 0.3434(9) 0.023(3) Uani 1 1 d . . .
C2 C 1.1878(10) 0.8927(6) 0.3371(8) 0.022(3) Uani 1 1 d . . .
C3 C 1.1572(12) 0.8583(7) 0.4203(10) 0.041(3) Uani 1 1 d . . .
H3 H 1.2028 0.8694 0.4840 0.049 Uiso 1 1 calc R . .
C4 C 1.0581(13) 0.8068(8) 0.4105(11) 0.050(4) Uani 1 1 d . . .
H4 H 1.0365 0.7827 0.4660 0.060 Uiso 1 1 calc R . .
C5 C 0.9945(11) 0.7939(8) 0.3143(9) 0.036(3) Uani 1 1 d . . .
H5 H 0.9267 0.7610 0.3035 0.043 Uiso 1 1 calc R . .
C6 C 1.0309(10) 0.8293(6) 0.2337(8) 0.020(3) Uani 1 1 d . . .
C7 C 0.9661(10) 0.8206(6) 0.1237(9) 0.024(3) Uani 1 1 d . . .
C8 C 1.0577(10) 0.9569(7) -0.1659(9) 0.031(3) Uani 1 1 d . . .
C9 C 1.1550(10) 0.8947(7) -0.1597(9) 0.025(3) Uani 1 1 d . . .
C10 C 1.1819(11) 0.8592(7) -0.2431(9) 0.030(3) Uani 1 1 d . . .
H10 H 1.1382 0.8716 -0.3070 0.036 Uiso 1 1 calc R . .
C11 C 0.2729(12) 0.8057(7) -0.2318(11) 0.041(3) Uani 1 1 d . . .
H11 H 0.2942 0.7816 -0.2875 0.049 Uiso 1 1 calc R . .
C12 C 0.3333(11) 0.7879(7) -0.1347(10) 0.035(3) Uani 1 1 d . . .
H12 H 0.3953 0.7510 -0.1234 0.042 Uiso 1 1 calc R . .
C13 C 0.2989(10) 0.8266(7) -0.0558(9) 0.025(3) Uani 1 1 d . . .
C14 C 0.3587(10) 0.8112(7) 0.0549(10) 0.028(3) Uani 1 1 d . . .
C15 C 0.6353(9) 0.9280(6) 0.0211(8) 0.019(3) Uani 1 1 d . . .
C16 C 0.6238(10) 0.9354(6) 0.1281(8) 0.019(3) Uani 1 1 d . . .
C17 C 0.6028(10) 1.0024(7) 0.1732(8) 0.026(3) Uani 1 1 d . . .
H17 H 0.5917 1.0470 0.1352 0.031 Uiso 1 1 calc R . .
C18 C 0.5975(12) 1.0049(7) 0.2762(9) 0.037(3) Uani 1 1 d . . .
H18 H 0.5805 1.0503 0.3065 0.045 Uiso 1 1 calc R . .
C19 C 0.6182(11) 0.9391(7) 0.3307(9) 0.036(3) Uani 1 1 d . . .
H19 H 0.6171 0.9390 0.3994 0.043 Uiso 1 1 calc R . .
C20 C 0.6409(10) 0.8718(7) 0.2818(8) 0.025(3) Uani 1 1 d . . .
C21 C 0.6645(10) 0.7956(7) 0.3327(8) 0.024(3) Uani 1 1 d . . .

loop_
_atom_site_aniso_label
_atom_site_aniso_U_11
_atom_site_aniso_U_22
_atom_site_aniso_U_33
_atom_site_aniso_U_23
_atom_site_aniso_U_13
_atom_site_aniso_U_12
Ce2 0.0183(3) 0.0149(4) 0.0143(3) 0.0004(3) 0.0004(2) -0.0011(3)
Ce1 0.0158(3) 0.0154(4) 0.0198(4) 0.0016(3) 0.0005(3) 0.0008(3)
O1 0.025(4) 0.030(5) 0.029(5) 0.006(4) -0.007(4) -0.008(4)
O2 0.044(5) 0.040(6) 0.024(5) 0.009(4) -0.020(4) -0.009(4)
O3 0.028(4) 0.028(5) 0.024(5) -0.005(4) 0.005(4) -0.005(4)
O4 0.026(5) 0.051(6) 0.043(6) 0.001(5) -0.008(4) -0.011(4)
O5 0.025(4) 0.022(5) 0.025(5) -0.006(4) 0.006(3) 0.003(3)
O6 0.053(6) 0.057(7) 0.039(6) 0.007(5) -0.007(5) 0.021(5)
O7 0.030(5) 0.028(5) 0.035(5) 0.006(4) 0.004(4) 0.011(4)
O8 0.029(5) 0.022(5) 0.055(6) 0.012(4) 0.005(4) 0.014(4)
O9 0.029(4) 0.014(4) 0.027(4) 0.011(4) 0.003(4) -0.001(3)
O10 0.051(5) 0.026(5) 0.023(5) 0.003(4) 0.005(4) 0.004(4)
O11 0.042(5) 0.023(5) 0.022(4) 0.003(4) 0.005(4) -0.001(4)
O12 0.092(8) 0.027(5) 0.021(5) -0.001(4) 0.020(5) 0.000(5)
OW1 0.041(5) 0.017(4) 0.033(5) -0.001(4) 0.008(4) -0.002(4)
OW2 0.042(5) 0.030(6) 0.083(8) 0.011(5) -0.006(5) 0.013(5)
OW3 0.028(5) 0.016(4) 0.044(5) 0.006(4) 0.003(4) -0.002(4)
N1 0.023(5) 0.011(5) 0.029(6) 0.003(4) 0.010(4) 0.004(4)
N2 0.015(5) 0.022(6) 0.026(6) 0.004(4) -0.003(4) 0.000(4)
N3 0.022(5) 0.016(6) 0.028(6) -0.007(5) 0.001(4) -0.003(4)
C1 0.027(6) 0.012(6) 0.030(7) 0.001(5) 0.004(6) 0.000(5)
C2 0.029(6) 0.009(6) 0.028(7) 0.001(5) 0.002(6) 0.003(5)
C3 0.053(9) 0.033(8) 0.035(8) -0.001(7) 0.004(7) 0.005(7)
C4 0.055(9) 0.051(10) 0.044(9) 0.017(8) 0.010(8) -0.009(8)
C5 0.030(7) 0.041(8) 0.039(8) -0.003(7) 0.011(6) -0.010(6)
C6 0.026(6) 0.008(6) 0.027(7) 0.001(5) 0.007(5) -0.005(5)
C7 0.012(6) 0.018(7) 0.038(8) -0.009(6) -0.005(5) -0.004(5)
C8 0.022(7) 0.034(8) 0.034(8) -0.002(6) 0.002(6) -0.005(6)
C9 0.022(6) 0.017(7) 0.038(8) -0.001(6) 0.006(6) -0.004(5)
C10 0.032(7) 0.034(8) 0.022(7) -0.013(6) 0.002(5) 0.005(6)
C11 0.049(8) 0.029(8) 0.047(9) -0.005(7) 0.016(7) 0.006(7)
C12 0.034(7) 0.027(8) 0.046(8) -0.008(7) 0.011(7) -0.001(6)
C13 0.020(6) 0.022(7) 0.032(7) 0.003(6) 0.003(5) -0.003(5)
C14 0.018(6) 0.018(7) 0.050(9) 0.003(6) 0.012(6) -0.005(5)
C15 0.019(6) 0.007(6) 0.027(6) 0.004(6) -0.005(5) -0.001(5)
C16 0.022(6) 0.010(6) 0.027(6) 0.006(5) 0.006(5) -0.004(5)
C17 0.022(6) 0.027(8) 0.028(7) 0.002(6) 0.005(5) -0.001(5)
C18 0.064(9) 0.023(8) 0.032(8) 0.005(6) 0.028(7) 0.011(6)
C19 0.045(8) 0.034(8) 0.034(7) -0.008(7) 0.026(6) 0.004(6)
C20 0.027(6) 0.028(8) 0.021(6) 0.002(6) 0.006(5) -0.007(5)
C21 0.030(7) 0.024(7) 0.019(7) 0.001(6) 0.007(5) -0.001(5)

loop_
_atom_type_symbol
_atom_type_description
_atom_type_scat_dispersion_real
_atom_type_scat_dispersion_imag
_atom_type_scat_source
C C 0.0033 0.0016 'International Tables Vol C Tables 4.2.6.8 and 6.1.1.4'
H H 0.0000 0.0000 'International Tables Vol C Tables 4.2.6.8 and 6.1.1.4'
N N 0.0061 0.0033 'International Tables Vol C Tables 4.2.6.8 and 6.1.1.4'
O O 0.0106 0.0060 'International Tables Vol C Tables 4.2.6.8 and 6.1.1.4'
Ce Ce -0.2486 2.6331 'International Tables Vol C Tables 4.2.6.8 and 6.1.1.4'

loop_
_geom_angle_atom_site_label_1
_geom_angle_atom_site_label_2
_geom_angle_atom_site_label_3
_geom_angle
_geom_angle_site_symmetry_1
_geom_angle_site_symmetry_3
_geom_angle_publ_flag
O12 Ce2 O8 100.4(3) . . ?
O12 Ce2 O4 85.6(3) . . ?
O8 Ce2 O4 153.0(3) . . ?
O12 Ce2 O10 162.5(3) . . ?
O8 Ce2 O10 89.6(3) . . ?
O4 Ce2 O10 91.9(3) . . ?
O12 Ce2 OW2 90.0(3) . . ?
O8 Ce2 OW2 132.8(3) . . ?
O4 Ce2 OW2 72.9(3) . . ?
O10 Ce2 OW2 72.8(3) . . ?
O12 Ce2 O11 73.0(3) . . ?
O8 Ce2 O11 78.9(3) . . ?
O4 Ce2 O11 77.8(3) . . ?
O10 Ce2 O11 123.4(3) . . ?
OW2 Ce2 O11 147.1(3) . . ?
O12 Ce2 OW3 77.5(3) . . ?
O8 Ce2 OW3 69.5(3) . . ?
O4 Ce2 OW3 137.2(3) . . ?
O10 Ce2 OW3 93.0(3) . . ?
OW2 Ce2 OW3 68.1(3) . . ?
O11 Ce2 OW3 131.5(3) . . ?
O12 Ce2 N3 133.5(3) . . ?
O8 Ce2 N3 77.6(3) . . ?
O4 Ce2 N3 79.3(3) . . ?
O10 Ce2 N3 62.5(3) . . ?
OW2 Ce2 N3 125.7(3) . . ?
O11 Ce2 N3 60.9(3) . . ?
OW3 Ce2 N3 139.1(3) . . ?
O9 Ce1 O1 86.7(3) . . ?
O9 Ce1 O7 79.6(3) . 1_655 ?
O1 Ce1 O7 78.1(3) . 1_655 ?
O9 Ce1 O3 141.4(2) . . ?
O1 Ce1 O3 122.8(2) . . ?
O7 Ce1 O3 82.7(3) 1_655 . ?
O9 Ce1 O5 83.4(2) . . ?
O1 Ce1 O5 155.9(3) . . ?
O7 Ce1 O5 121.1(3) 1_655 . ?
O3 Ce1 O5 76.8(2) . . ?
O9 Ce1 O5 129.0(2) . 3_775 ?
O1 Ce1 O5 107.7(2) . 3_775 ?
O7 Ce1 O5 150.4(2) 1_655 3_775 ?
O3 Ce1 O5 69.6(2) . 3_775 ?
O5 Ce1 O5 63.6(3) . 3_775 ?
O9 Ce1 OW1 70.5(2) . . ?
O1 Ce1 OW1 75.5(3) . . ?
O7 Ce1 OW1 140.8(3) 1_655 . ?
O3 Ce1 OW1 136.2(2) . . ?
O5 Ce1 OW1 80.5(2) . . ?
O5 Ce1 OW1 66.8(2) 3_775 . ?
O9 Ce1 N1 141.6(3) . . ?
O1 Ce1 N1 62.1(3) . . ?
O7 Ce1 N1 72.7(3) 1_655 . ?
O3 Ce1 N1 60.8(3) . . ?
O5 Ce1 N1 133.9(3) . . ?
O5 Ce1 N1 84.3(2) 3_775 . ?
OW1 Ce1 N1 117.6(3) . . ?
O9 Ce1 N2 70.0(3) . . ?
O1 Ce1 N2 135.6(3) . . ?
O7 Ce1 N2 61.2(3) 1_655 . ?
O3 Ce1 N2 71.3(3) . . ?
O5 Ce1 N2 60.0(2) . . ?
O5 Ce1 N2 116.4(2) 3_775 . ?
OW1 Ce1 N2 126.2(3) . . ?
N1 Ce1 N2 116.1(3) . . ?
C1 O1 Ce1 127.2(7) . . ?
C7 O3 Ce1 124.3(7) . . ?
C7 O4 Ce2 167.0(8) . . ?
C8 O5 Ce1 127.4(7) . . ?
C8 O5 Ce1 110.1(7) . 3_775 ?
Ce1 O5 Ce1 116.4(3) . 3_775 ?
C14 O7 Ce1 126.8(8) . 1_455 ?
C14 O8 Ce2 139.8(7) . . ?
C15 O9 Ce1 136.1(7) 3_775 . ?
C21 O10 Ce2 125.5(7) . . ?
C15 O11 Ce2 125.8(7) . . ?
C21 O12 Ce2 162.7(8) 4_575 . ?
C6 N1 C2 118.4(10) . . ?
C6 N1 Ce1 121.8(7) . . ?
C2 N1 Ce1 119.4(7) . . ?
C13 N2 C9 116.5(10) 1_655 . ?
C13 N2 Ce1 120.4(7) 1_655 . ?
C9 N2 Ce1 122.7(7) . . ?
C20 N3 C16 119.9(10) . . ?
C20 N3 Ce2 119.5(7) . . ?
C16 N3 Ce2 120.3(7) . . ?
O2 C1 O1 125.4(10) . . ?
O2 C1 C2 118.7(10) . . ?
O1 C1 C2 115.9(10) . . ?
N1 C2 C3 121.5(11) . . ?
N1 C2 C1 115.1(10) . . ?
C3 C2 C1 123.2(11) . . ?
C2 C3 C4 120.8(13) . . ?
C5 C4 C3 116.2(13) . . ?
C4 C5 C6 120.2(12) . . ?
N1 C6 C5 122.8(10) . . ?
N1 C6 C7 112.2(9) . . ?
C5 C6 C7 124.9(10) . . ?
O3 C7 O4 125.9(11) . . ?
O3 C7 C6 118.0(9) . . ?
O4 C7 C6 116.1(11) . . ?
O6 C8 O5 124.5(12) . . ?
O6 C8 C9 119.4(11) . . ?
O5 C8 C9 116.1(10) . . ?
N2 C9 C10 123.7(11) . . ?
N2 C9 C8 113.6(10) . . ?
C10 C9 C8 122.7(11) . . ?
C11 C10 C9 119.4(12) 1_655 . ?
C10 C11 C12 118.1(12) 1_455 . ?
C13 C12 C11 118.1(12) . . ?
N2 C13 C12 124.3(11) 1_455 . ?
N2 C13 C14 113.1(10) 1_455 . ?
C12 C13 C14 122.6(11) . . ?
O7 C14 O8 124.7(12) . . ?
O7 C14 C13 117.9(10) . . ?
O8 C14 C13 117.3(11) . . ?
O9 C15 O11 126.0(10) 3_775 . ?
O9 C15 C16 118.7(10) 3_775 . ?
O11 C15 C16 115.3(9) . . ?
N3 C16 C17 120.3(10) . . ?
N3 C16 C15 115.2(9) . . ?
C17 C16 C15 124.4(10) . . ?
C16 C17 C18 120.8(11) . . ?
C19 C18 C17 118.3(11) . . ?
C18 C19 C20 119.0(11) . . ?
N3 C20 C19 121.7(11) . . ?
N3 C20 C21 113.9(10) . . ?
C19 C20 C21 124.4(10) . . ?
O10 C21 O12 125.9(11) . 4_576 ?
O10 C21 C20 118.2(10) . . ?
O12 C21 C20 115.9(10) 4_576 . ?

loop_
_geom_bond_atom_site_label_1
_geom_bond_atom_site_label_2
_geom_bond_distance
_geom_bond_site_symmetry_2
_geom_bond_publ_flag
Ce2 O12 2.360(8) . ?
Ce2 O8 2.385(8) . ?
Ce2 O4 2.405(8) . ?
Ce2 O10 2.486(8) . ?
Ce2 OW2 2.510(9) . ?
Ce2 O11 2.551(8) . ?
Ce2 OW3 2.581(8) . ?
Ce2 N3 2.616(9) . ?
Ce1 O9 2.475(7) . ?
Ce1 O1 2.480(8) . ?
Ce1 O7 2.504(8) 1_655 ?
Ce1 O3 2.548(8) . ?
Ce1 O5 2.562(7) . ?
Ce1 O5 2.585(7) 3_775 ?
Ce1 OW1 2.610(8) . ?
Ce1 N1 2.614(9) . ?
Ce1 N2 2.652(9) . ?
O1 C1 1.253(13) . ?
O2 C1 1.238(14) . ?
O3 C7 1.214(13) . ?
O4 C7 1.246(13) . ?
O5 C8 1.264(14) . ?
O5 Ce1 2.585(7) 3_775 ?
O6 C8 1.231(15) . ?
O7 C14 1.221(14) . ?
O7 Ce1 2.504(8) 1_455 ?
O8 C14 1.263(13) . ?
O9 C15 1.224(12) 3_775 ?
O10 C21 1.255(13) . ?
O11 C15 1.260(13) . ?
O12 C21 1.260(13) 4_575 ?
N1 C6 1.327(13) . ?
N1 C2 1.336(14) . ?
N2 C13 1.311(14) 1_655 ?
N2 C9 1.329(14) . ?
N3 C20 1.343(14) . ?
N3 C16 1.351(14) . ?
C1 C2 1.514(15) . ?
C2 C3 1.370(17) . ?
C3 C4 1.400(19) . ?
C4 C5 1.372(18) . ?
C5 C6 1.375(16) . ?
C6 C7 1.529(16) . ?
C8 C9 1.517(17) . ?
C9 C10 1.367(16) . ?
C10 C11 1.356(17) 1_655 ?
C11 C10 1.356(17) 1_455 ?
C11 C12 1.388(18) . ?
C12 C13 1.374(16) . ?
C13 N2 1.311(14) 1_455 ?
C13 C14 1.538(17) . ?
C15 O9 1.224(12) 3_775 ?
C15 C16 1.479(15) . ?
C16 C17 1.362(15) . ?
C17 C18 1.404(15) . ?
C18 C19 1.364(17) . ?
C19 C20 1.396(16) . ?
C20 C21 1.503(16) . ?
C21 O12 1.260(13) 4_576 ?
